data_7220754
loop_
_publ_author_name
'Draper, Emily R.'
'Morris, Kyle L.'
'Little, Marc A.'
'Raeburn, Jaclyn'
'Colquhoun, Catherine'
'Cross, Emily R.'
'McDonald, Tom. O.'
'Serpell, Louise C.'
'Adams, Dave J.'

_publ_section_title
;
 Hydrogels formed from Fmoc amino acids
;
_journal_issue 42
_journal_name_full CrystEngComm
_journal_page_first 8047
_journal_paper_doi 10.1039/C5CE00801H
_journal_volume 17
_journal_year 2015
_chemical_absolute_configuration L
_chemical_formula_moiety 'C24 H21 N O4, 2(C H4 O)'
_chemical_formula_sum 'C26 H29 N O6'
_chemical_formula_weight 451.50
_space_group_crystal_system monoclinic
_space_group_IT_number 4
_space_group_name_Hall 'P 2yb'
_space_group_name_H-M_alt 'P 1 21 1'
_symmetry_space_group_name_Hall 'P 2yb'
_symmetry_space_group_name_H-M 'P 1 21 1'
_atom_sites_solution_hydrogens geom
_audit_creation_date 2015-04-20
_audit_creation_method
;
Olex2 1.2
(compiled 2015.01.26 svn.r3150 for OlexSys, GUI svn.r4998)
;
_audit_update_record
;
2015-05-28 deposited with the CCDC.
2015-06-11 downloaded from the CCDC.
;
_cell_angle_alpha 90
_cell_angle_beta 106.417(11)
_cell_angle_gamma 90
_cell_formula_units_Z 2
_cell_length_a 13.076(6)
_cell_length_b 4.887(2)
_cell_length_c 18.998(9)
_cell_measurement_reflns_used 1653
_cell_measurement_temperature 100(2)
_cell_measurement_theta_max 19.47
_cell_measurement_theta_min 2.22
_cell_volume 1164.5(9)
_computing_cell_refinement 'SAINT v7.68A (Bruker, 2009)'
_computing_data_collection 'CrystalClear-SM Expert 2.0 r7 (Rigaku, 2011)'
_computing_data_reduction 'SAINT v7.68A (Bruker, 2009)'
_computing_molecular_graphics 'Olex2 (Dolomanov et al., 2009)'
_computing_publication_material 'Olex2 (Dolomanov et al., 2009)'
_computing_structure_refinement 'ShelXL (Sheldrick, 2008)'
_diffrn_ambient_temperature 100.0
_diffrn_detector CCD
_diffrn_detector_area_resol_mean 28.5714
_diffrn_detector_type 'Rigaku Saturn724+'
_diffrn_measured_fraction_theta_full 0.995
_diffrn_measured_fraction_theta_max 0.995
_diffrn_measurement_device 'AFC12 (Right): Kappa 3 circle'
_diffrn_measurement_device_type 'Rigaku Saturn724+ (2x2 bin mode)'
_diffrn_measurement_method 'profile data from \w-scans'
_diffrn_measurement_specimen_support 'Mitegen 50um'
_diffrn_radiation_collimation 0.3
_diffrn_radiation_monochromator Confocal
_diffrn_radiation_probe x-ray
_diffrn_radiation_type MoK\a
_diffrn_radiation_wavelength 0.71073
_diffrn_reflns_av_R_equivalents 0.1336
_diffrn_reflns_av_unetI/netI 0.0956
_diffrn_reflns_laue_measured_fraction_full 0.995
_diffrn_reflns_laue_measured_fraction_max 0.995
_diffrn_reflns_limit_h_max 13
_diffrn_reflns_limit_h_min -13
_diffrn_reflns_limit_k_max 5
_diffrn_reflns_limit_k_min -5
_diffrn_reflns_limit_l_max 19
_diffrn_reflns_limit_l_min -19
_diffrn_reflns_number 16474
_diffrn_reflns_point_group_measured_fraction_full 0.983
_diffrn_reflns_point_group_measured_fraction_max 0.983
_diffrn_reflns_theta_full 21.935
_diffrn_reflns_theta_max 21.935
_diffrn_reflns_theta_min 1.691
_diffrn_source 'Rotating Anode'
_diffrn_source_current 24.0
_diffrn_source_power 1.2
_diffrn_source_target Mo
_diffrn_source_type 'Rotating Anode'
_diffrn_source_voltage 50.0
_diffrn_standards_number 0
_exptl_absorpt_coefficient_mu 0.091
_exptl_absorpt_correction_T_max 0.7447
_exptl_absorpt_correction_T_min 0.4759
_exptl_absorpt_correction_type multi-scan
_exptl_absorpt_process_details
;
SADABS-2012/1 (Bruker,2012) was used for absorption correction.
wR2(int) was 0.1408 before and 0.0950 after correction.
The Ratio of minimum to maximum transmission is 0.6390.
The \l/2 correction factor is 0.0000.
;
_exptl_crystal_colour colourless
_exptl_crystal_colour_primary colourless
_exptl_crystal_density_diffrn 1.288
_exptl_crystal_description needle
_exptl_crystal_F_000 480
_exptl_crystal_size_max 0.09
_exptl_crystal_size_mid 0.03
_exptl_crystal_size_min 0.01
_refine_diff_density_max 0.750
_refine_diff_density_min -0.530
_refine_diff_density_rms 0.125
_refine_ls_abs_structure_details
;
 Flack x determined using 744 quotients [(I+)-(I-)]/[(I+)+(I-)]
 (Parsons, Flack and Wagner, Acta Cryst. B69 (2013) 249-259).
;
_refine_ls_abs_structure_Flack 0.4(10)
_refine_ls_extinction_method none
_refine_ls_goodness_of_fit_ref 1.141
_refine_ls_hydrogen_treatment constr
_refine_ls_matrix_type full
_refine_ls_number_parameters 283
_refine_ls_number_reflns 2788
_refine_ls_number_restraints 253
_refine_ls_restrained_S_all 1.098
_refine_ls_R_factor_all 0.1548
_refine_ls_R_factor_gt 0.1269
_refine_ls_shift/su_max 0.000
_refine_ls_shift/su_mean 0.000
_refine_ls_structure_factor_coef Fsqd
_refine_ls_weighting_details 'w=1/[\s^2^(Fo^2^)+(0.1533P)^2^+8.4284P] where P=(Fo^2^+2Fc^2^)/3'
_refine_ls_weighting_scheme calc
_refine_ls_wR_factor_gt 0.3191
_refine_ls_wR_factor_ref 0.3389
_reflns_Friedel_coverage 0.726
_reflns_friedel_fraction_full 0.968
_reflns_friedel_fraction_max 0.968
_reflns_number_gt 2138
_reflns_number_total 2788
_reflns_threshold_expression 'I > 2\s(I)'
_cod_data_source_file c5ce00801h1.cif
_cod_data_source_block DA_FmocF_MeOH_100K
_cod_depositor_comments 'Adding full bibliography for 7220753--7220755.cif.'
_cod_original_cell_volume 1164.4(10)
_cod_database_code 7220754
_shelxl_version_number 2014/6
_shelx_space_group_comment
;
The symmetry employed for this shelxl refinement is uniquely defined
by the following loop, which should always be used as a source of
symmetry information in preference to the above space-group names.
They are only intended as comments.
;
_shelx_estimated_absorpt_t_max 0.999
_shelx_estimated_absorpt_t_min 0.992
_olex2_refinement_description
;
1. Fixed Uiso
 At 1.2 times of:
  All C(H) groups, All C(H,H) groups, All N(H) groups
 At 1.5 times of:
  All C(H,H,H) groups, All O(H) groups
2. Uiso/Uaniso restraints and constraints
Uanis(C24) \\sim Ueq, Uanis(C20) \\sim Ueq, Uanis(C19) \\sim Ueq, Uanis(N1)
\\sim Ueq: with sigma of 0.001 and sigma for terminal atoms of 0.002
3. Rigid body (RIGU) restrains
 All non-hydrogen atoms
 with sigma for 1-2 distances of 0.002 and sigma for 1-3 distances of 0.002
4.a Ternary CH refined with riding coordinates:
 C13(H13), C16(H16)
4.b Secondary CH2 refined with riding coordinates:
 C14(H14A,H14B), C18(H18A,H18B)
4.c Aromatic/amide H refined with riding coordinates:
 N1(H1), C2(H2), C3(H3A), C4(H4), C5(H5), C8(H8), C9(H9), C10(H10), C11(H11),
 C20(H20), C21(H21), C22(H22), C23(H23), C24(H24)
4.d Idealised Me refined as rotating group:
 C25(H25A,H25B,H25C), C26(H26A,H26B,H26C)
4.e Idealised tetrahedral OH refined as rotating group:
 O3(H3), O5(H5A), O6(H6)
;
_thetm01_alert_3_a
;
Problem: The value of sine(theta_max)/wavelength is less than 0.550
Calculated sin(theta_max)/wavelength = 0.5256
Response: Single crystals of FmocF_MeOH were weakly diffracting, diffuse 
scatter beyond 0.95 angstroms was omitted during refinement.    
;
_plat340_alert_3_b
;
Problem: Low Bond Precision on C-C Bonds ............... 0.0212 Ang.
Response: Low bond precision is related to quality of the diffraction data. 
;
_olex2_submission_special_instructions 'No special instructions were received'

loop_
_space_group_symop_operation_xyz
'x, y, z'
'-x, y+1/2, -z'

loop_
_atom_site_label
_atom_site_type_symbol
_atom_site_fract_x
_atom_site_fract_y
_atom_site_fract_z
_atom_site_U_iso_or_equiv
_atom_site_adp_type
_atom_site_occupancy
_atom_site_site_symmetry_order
_atom_site_calc_flag
_atom_site_refinement_flags_posn
_atom_site_refinement_flags_adp
O1 O 0.7105(8) 0.4536(19) 0.2081(6) 0.027(2) Uani 1 1 d . U
O2 O 0.5968(8) 0.794(2) 0.2088(6) 0.037(3) Uani 1 1 d . U
O3 O 0.3708(10) 0.388(3) 0.3388(7) 0.052(3) Uani 1 1 d . U
H3 H 0.3665 0.3089 0.3770 0.077 Uiso 1 1 calc GR .
O4 O 0.5103(10) 0.114(3) 0.3526(7) 0.051(3) Uani 1 1 d . U
N1 N 0.5629(9) 0.356(3) 0.2371(6) 0.026(2) Uani 1 1 d . U
H1 H 0.5883 0.1880 0.2434 0.031 Uiso 1 1 calc R .
C1 C 0.9495(12) 0.498(3) 0.2724(9) 0.031(3) Uani 1 1 d . U
C2 C 0.9335(13) 0.337(4) 0.3283(9) 0.035(3) Uani 1 1 d . U
H2 H 0.8742 0.2166 0.3192 0.042 Uiso 1 1 calc R .
C3 C 1.0046(14) 0.354(4) 0.3974(10) 0.045(4) Uani 1 1 d . U
H3A H 0.9939 0.2407 0.4353 0.054 Uiso 1 1 calc R .
C4 C 1.0883(15) 0.525(4) 0.4129(11) 0.047(4) Uani 1 1 d . U
H4 H 1.1362 0.5304 0.4609 0.056 Uiso 1 1 calc R .
C5 C 1.1048(14) 0.700(4) 0.3558(9) 0.042(4) Uani 1 1 d . U
H5 H 1.1617 0.8282 0.3665 0.050 Uiso 1 1 calc R .
C6 C 1.0396(13) 0.680(4) 0.2881(9) 0.036(3) Uani 1 1 d . U
C7 C 1.0378(12) 0.822(3) 0.2198(9) 0.034(3) Uani 1 1 d . U
C8 C 1.1033(13) 1.029(3) 0.2068(10) 0.035(3) Uani 1 1 d . U
H8 H 1.1599 1.1022 0.2452 0.042 Uiso 1 1 calc R .
C9 C 1.0825(13) 1.121(4) 0.1360(9) 0.035(4) Uani 1 1 d . U
H9 H 1.1293 1.2546 0.1258 0.043 Uiso 1 1 calc R .
C10 C 1.0000(12) 1.036(3) 0.0796(10) 0.033(3) Uani 1 1 d . U
H10 H 0.9880 1.1136 0.0320 0.039 Uiso 1 1 calc R .
C11 C 0.9314(12) 0.828(3) 0.0930(9) 0.029(3) Uani 1 1 d . U
H11 H 0.8740 0.7594 0.0543 0.034 Uiso 1 1 calc R .
C12 C 0.9501(12) 0.728(3) 0.1629(9) 0.027(3) Uani 1 1 d . U
C13 C 0.8869(11) 0.521(3) 0.1937(9) 0.027(3) Uani 1 1 d . U
H13 H 0.8822 0.3405 0.1681 0.033 Uiso 1 1 calc R .
C14 C 0.7769(12) 0.648(3) 0.1821(9) 0.030(3) Uani 1 1 d . U
H14A H 0.7828 0.8215 0.2097 0.036 Uiso 1 1 calc R .
H14B H 0.7444 0.6872 0.1294 0.036 Uiso 1 1 calc R .
C15 C 0.6193(12) 0.556(3) 0.2165(9) 0.028(3) Uani 1 1 d . U
C16 C 0.4591(12) 0.418(4) 0.2490(9) 0.032(3) Uani 1 1 d . U
H16 H 0.4502 0.6204 0.2514 0.039 Uiso 1 1 calc R .
C17 C 0.4532(13) 0.290(4) 0.3194(9) 0.039(3) Uani 1 1 d . U
C18 C 0.3685(12) 0.299(4) 0.1871(8) 0.030(3) Uani 1 1 d . U
H18A H 0.3797 0.0995 0.1854 0.036 Uiso 1 1 calc R .
H18B H 0.3010 0.3279 0.1999 0.036 Uiso 1 1 calc R .
C19 C 0.3549(13) 0.410(4) 0.1130(8) 0.034(3) Uani 1 1 d . U
C20 C 0.4132(13) 0.313(4) 0.0668(8) 0.033(3) Uani 1 1 d . U
H20 H 0.4634 0.1702 0.0838 0.040 Uiso 1 1 calc R .
C21 C 0.4006(12) 0.417(3) -0.0017(9) 0.031(3) Uani 1 1 d . U
H21 H 0.4398 0.3408 -0.0321 0.037 Uiso 1 1 calc R .
C22 C 0.3311(12) 0.631(4) -0.0272(9) 0.033(3) Uani 1 1 d . U
H22 H 0.3222 0.7041 -0.0749 0.040 Uiso 1 1 calc R .
C23 C 0.2750(13) 0.737(3) 0.0179(9) 0.035(4) Uani 1 1 d . U
H23 H 0.2275 0.8846 0.0004 0.042 Uiso 1 1 calc R .
C24 C 0.2849(13) 0.639(4) 0.0861(8) 0.034(3) Uani 1 1 d . U
H24 H 0.2460 0.7196 0.1161 0.041 Uiso 1 1 calc R .
O5 O 0.6661(11) 0.648(3) 0.5524(7) 0.058(4) Uiso 1 1 d . U
H5A H 0.6986 0.7032 0.5228 0.087 Uiso 1 1 calc GR .
C25 C 0.6106(16) 0.391(5) 0.5254(11) 0.059(6) Uiso 1 1 d . U
H25A H 0.6007 0.2855 0.5669 0.088 Uiso 1 1 calc GR .
H25B H 0.6532 0.2841 0.5003 0.088 Uiso 1 1 calc GR .
H25C H 0.5409 0.4317 0.4910 0.088 Uiso 1 1 calc GR .
O6 O 0.7025(10) 0.878(3) 0.4318(7) 0.053(3) Uiso 1 1 d . U
H6 H 0.6491 0.9386 0.3998 0.080 Uiso 1 1 calc GR .
C26 C 0.7625(15) 0.721(4) 0.3987(10) 0.046(5) Uiso 1 1 d . U
H26A H 0.8338 0.6946 0.4326 0.068 Uiso 1 1 calc GR .
H26B H 0.7684 0.8129 0.3543 0.068 Uiso 1 1 calc GR .
H26C H 0.7282 0.5422 0.3857 0.068 Uiso 1 1 calc GR .

loop_
_atom_site_aniso_label
_atom_site_aniso_U_11
_atom_site_aniso_U_22
_atom_site_aniso_U_33
_atom_site_aniso_U_23
_atom_site_aniso_U_13
_atom_site_aniso_U_12
O1 0.025(4) 0.012(4) 0.048(6) 0.000(4) 0.016(4) 0.002(3)
O2 0.033(6) 0.019(4) 0.066(7) 0.003(4) 0.025(5) 0.004(4)
O3 0.047(6) 0.057(8) 0.059(7) 0.015(6) 0.029(5) 0.018(6)
O4 0.045(6) 0.056(7) 0.056(6) 0.008(5) 0.021(5) 0.012(5)
N1 0.025(3) 0.025(3) 0.028(3) -0.0007(14) 0.0074(15) 0.0002(13)
C1 0.027(5) 0.016(6) 0.052(4) 0.001(4) 0.015(3) 0.001(4)
C2 0.032(6) 0.022(7) 0.054(5) 0.006(5) 0.017(4) 0.002(6)
C3 0.043(7) 0.037(8) 0.055(5) 0.009(5) 0.013(5) -0.004(6)
C4 0.044(7) 0.039(8) 0.058(6) 0.007(5) 0.015(5) -0.006(6)
C5 0.038(6) 0.035(8) 0.052(5) 0.004(4) 0.010(4) -0.008(6)
C6 0.031(5) 0.027(7) 0.051(4) 0.002(4) 0.013(3) -0.006(5)
C7 0.028(5) 0.022(6) 0.051(4) 0.001(4) 0.012(4) -0.007(5)
C8 0.026(6) 0.022(6) 0.059(6) 0.002(5) 0.014(4) -0.005(5)
C9 0.025(6) 0.024(7) 0.059(6) 0.003(5) 0.014(4) -0.001(5)
C10 0.023(6) 0.020(6) 0.058(6) 0.005(5) 0.016(4) -0.002(5)
C11 0.020(5) 0.019(6) 0.050(5) 0.000(4) 0.015(4) 0.001(5)
C12 0.022(5) 0.013(6) 0.049(4) -0.001(4) 0.015(3) -0.001(4)
C13 0.024(4) 0.011(5) 0.051(5) 0.000(4) 0.017(3) -0.001(3)
C14 0.026(4) 0.016(6) 0.053(8) 0.002(5) 0.017(4) 0.002(4)
C15 0.025(4) 0.019(4) 0.045(9) -0.001(4) 0.015(5) 0.004(3)
C16 0.024(4) 0.032(7) 0.043(4) -0.004(4) 0.013(3) 0.000(4)
C17 0.032(6) 0.045(8) 0.043(5) 0.000(5) 0.015(4) 0.001(5)
C18 0.022(5) 0.030(7) 0.040(4) 0.001(3) 0.011(3) 0.001(4)
C19 0.034(3) 0.034(3) 0.035(3) -0.0001(13) 0.0096(15) -0.0004(14)
C20 0.033(3) 0.033(3) 0.034(3) -0.0001(13) 0.0091(16) -0.0003(14)
C21 0.025(6) 0.029(7) 0.037(4) -0.001(4) 0.007(4) -0.007(5)
C22 0.028(7) 0.030(7) 0.038(5) 0.000(4) 0.005(5) -0.005(5)
C23 0.028(7) 0.034(7) 0.039(4) 0.001(4) 0.006(4) -0.002(6)
C24 0.034(3) 0.033(3) 0.035(3) -0.0005(13) 0.0091(15) -0.0002(14)

loop_
_atom_type_symbol
_atom_type_description
_atom_type_scat_dispersion_real
_atom_type_scat_dispersion_imag
_atom_type_scat_source
C C 0.0033 0.0016 'International Tables Vol C Tables 4.2.6.8 and 6.1.1.4'
H H 0.0000 0.0000 'International Tables Vol C Tables 4.2.6.8 and 6.1.1.4'
N N 0.0061 0.0033 'International Tables Vol C Tables 4.2.6.8 and 6.1.1.4'
O O 0.0106 0.0060 'International Tables Vol C Tables 4.2.6.8 and 6.1.1.4'

loop_
_geom_angle_atom_site_label_1
_geom_angle_atom_site_label_2
_geom_angle_atom_site_label_3
_geom_angle
C15 O1 C14 115.5(11)
C17 O3 H3 109.5
C15 N1 H1 120.0
C15 N1 C16 120.1(13)
C16 N1 H1 120.0
C2 C1 C6 119.0(15)
C2 C1 C13 130.8(15)
C6 C1 C13 110.2(13)
C1 C2 H2 120.4
C3 C2 C1 119.3(16)
C3 C2 H2 120.4
C2 C3 H3A 118.9
C4 C3 C2 122.3(17)
C4 C3 H3A 118.9
C3 C4 H4 120.3
C3 C4 C5 119.3(18)
C5 C4 H4 120.3
C4 C5 H5 120.3
C6 C5 C4 119.5(17)
C6 C5 H5 120.3
C1 C6 C7 107.6(14)
C5 C6 C1 120.5(16)
C5 C6 C7 131.8(17)
C8 C7 C6 130.1(16)
C8 C7 C12 120.7(15)
C12 C7 C6 109.1(14)
C7 C8 H8 121.6
C9 C8 C7 116.9(16)
C9 C8 H8 121.6
C8 C9 H9 117.7
C10 C9 C8 124.6(16)
C10 C9 H9 117.7
C9 C10 H10 120.7
C9 C10 C11 118.5(16)
C11 C10 H10 120.7
C10 C11 H11 120.7
C12 C11 C10 118.6(15)
C12 C11 H11 120.7
C7 C12 C13 109.6(13)
C11 C12 C7 120.5(14)
C11 C12 C13 129.9(14)
C1 C13 C12 103.4(12)
C1 C13 H13 111.3
C1 C13 C14 113.8(12)
C12 C13 H13 111.3
C12 C13 C14 105.5(12)
C14 C13 H13 111.3
O1 C14 C13 108.2(12)
O1 C14 H14A 110.1
O1 C14 H14B 110.1
C13 C14 H14A 110.1
C13 C14 H14B 110.1
H14A C14 H14B 108.4
O1 C15 N1 110.0(13)
O2 C15 O1 122.8(14)
O2 C15 N1 127.1(14)
N1 C16 H16 109.6
N1 C16 C17 109.6(13)
N1 C16 C18 110.7(12)
C17 C16 H16 109.6
C17 C16 C18 107.8(13)
C18 C16 H16 109.6
O3 C17 C16 110.5(15)
O4 C17 O3 123.4(16)
O4 C17 C16 126.0(16)
C16 C18 H18A 108.0
C16 C18 H18B 108.0
H18A C18 H18B 107.2
C19 C18 C16 117.2(14)
C19 C18 H18A 108.0
C19 C18 H18B 108.0
C20 C19 C18 122.5(15)
C20 C19 C24 116.3(14)
C24 C19 C18 121.0(14)
C19 C20 H20 118.8
C21 C20 C19 122.3(16)
C21 C20 H20 118.8
C20 C21 H21 119.8
C20 C21 C22 120.5(16)
C22 C21 H21 119.8
C21 C22 H22 120.7
C23 C22 C21 118.6(15)
C23 C22 H22 120.7
C22 C23 H23 118.6
C24 C23 C22 122.7(16)
C24 C23 H23 118.6
C19 C24 H24 120.3
C23 C24 C19 119.5(15)
C23 C24 H24 120.3
C25 O5 H5A 109.5
O5 C25 H25A 109.5
O5 C25 H25B 109.5
O5 C25 H25C 109.5
H25A C25 H25B 109.5
H25A C25 H25C 109.5
H25B C25 H25C 109.5
C26 O6 H6 109.5
O6 C26 H26A 109.5
O6 C26 H26B 109.5
O6 C26 H26C 109.5
H26A C26 H26B 109.5
H26A C26 H26C 109.5
H26B C26 H26C 109.5

loop_
_geom_bond_atom_site_label_1
_geom_bond_atom_site_label_2
_geom_bond_distance
O1 C14 1.462(18)
O1 C15 1.342(18)
O2 C15 1.201(18)
O3 H3 0.8400
O3 C17 1.32(2)
O4 C17 1.20(2)
N1 H1 0.8800
N1 C15 1.35(2)
N1 C16 1.469(19)
C1 C2 1.38(2)
C1 C6 1.44(2)
C1 C13 1.49(2)
C2 H2 0.9500
C2 C3 1.38(2)
C3 H3A 0.9500
C3 C4 1.34(3)
C4 H4 0.9500
C4 C5 1.45(3)
C5 H5 0.9500
C5 C6 1.33(2)
C6 C7 1.47(2)
C7 C8 1.39(2)
C7 C12 1.41(2)
C8 H8 0.9500
C8 C9 1.37(2)
C9 H9 0.9500
C9 C10 1.35(2)
C10 H10 0.9500
C10 C11 1.43(2)
C11 H11 0.9500
C11 C12 1.37(2)
C12 C13 1.52(2)
C13 H13 1.0000
C13 C14 1.52(2)
C14 H14A 0.9900
C14 H14B 0.9900
C16 H16 1.0000
C16 C17 1.50(2)
C16 C18 1.53(2)
C18 H18A 0.9900
C18 H18B 0.9900
C18 C19 1.47(2)
C19 C20 1.40(2)
C19 C24 1.44(2)
C20 H20 0.9500
C20 C21 1.36(2)
C21 H21 0.9500
C21 C22 1.38(2)
C22 H22 0.9500
C22 C23 1.38(2)
C23 H23 0.9500
C23 C24 1.35(2)
C24 H24 0.9500
O5 H5A 0.8400
O5 C25 1.47(3)
C25 H25A 0.9800
C25 H25B 0.9800
C25 H25C 0.9800
O6 H6 0.8400
O6 C26 1.37(2)
C26 H26A 0.9800
C26 H26B 0.9800
C26 H26C 0.9800

loop_
_geom_hbond_atom_site_label_D
_geom_hbond_atom_site_label_H
_geom_hbond_atom_site_label_A
_geom_hbond_distance_DH
_geom_hbond_distance_HA
_geom_hbond_distance_DA
_geom_hbond_angle_DHA
_geom_hbond_site_symmetry_A
O3 H3 O5 0.84 1.71 2.539(18) 169.9 2_646
N1 H1 O2 0.88 2.05 2.855(17) 152.2 1_545
O5 H5A O6 0.84 1.94 2.711(19) 152.1 .
O6 H6 O4 0.84 1.98 2.789(19) 161.9 1_565

loop_
_geom_torsion_atom_site_label_1
_geom_torsion_atom_site_label_2
_geom_torsion_atom_site_label_3
_geom_torsion_atom_site_label_4
_geom_torsion
N1 C16 C17 O3 167.2(14)
N1 C16 C17 O4 -17(2)
N1 C16 C18 C19 -63.9(19)
C1 C2 C3 C4 1(3)
C1 C6 C7 C8 175.9(16)
C1 C6 C7 C12 -1.0(19)
C1 C13 C14 O1 -69.5(16)
C2 C1 C6 C5 -2(2)
C2 C1 C6 C7 179.6(15)
C2 C1 C13 C12 -178.4(16)
C2 C1 C13 C14 68(2)
C2 C3 C4 C5 1(3)
C3 C4 C5 C6 -3(3)
C4 C5 C6 C1 4(3)
C4 C5 C6 C7 -178.3(18)
C5 C6 C7 C8 -2(3)
C5 C6 C7 C12 -179(2)
C6 C1 C2 C3 -1(2)
C6 C1 C13 C12 1.8(16)
C6 C1 C13 C14 -112.0(15)
C6 C7 C8 C9 179.5(17)
C6 C7 C12 C11 -179.4(15)
C6 C7 C12 C13 2.2(18)
C7 C8 C9 C10 4(3)
C7 C12 C13 C1 -2.4(16)
C7 C12 C13 C14 117.3(14)
C8 C7 C12 C11 3(2)
C8 C7 C12 C13 -175.0(14)
C8 C9 C10 C11 -3(3)
C9 C10 C11 C12 2(2)
C10 C11 C12 C7 -2(2)
C10 C11 C12 C13 175.9(14)
C11 C12 C13 C1 179.3(15)
C11 C12 C13 C14 -61(2)
C12 C7 C8 C9 -4(2)
C12 C13 C14 O1 177.9(12)
C13 C1 C2 C3 179.7(16)
C13 C1 C6 C5 177.9(17)
C13 C1 C6 C7 -0.7(18)
C14 O1 C15 O2 -6(2)
C14 O1 C15 N1 177.1(12)
C15 O1 C14 C13 166.2(13)
C15 N1 C16 C17 -133.8(15)
C15 N1 C16 C18 107.4(16)
C16 N1 C15 O1 -179.4(12)
C16 N1 C15 O2 3(3)
C16 C18 C19 C20 84(2)
C16 C18 C19 C24 -91.5(19)
C17 C16 C18 C19 176.2(15)
C18 C16 C17 O3 -72.3(18)
C18 C16 C17 O4 104(2)
C18 C19 C20 C21 -179.7(16)
C18 C19 C24 C23 179.3(16)
C19 C20 C21 C22 2(2)
C20 C19 C24 C23 3(2)
C20 C21 C22 C23 0(2)
C21 C22 C23 C24 0(2)
C22 C23 C24 C19 -1(2)
C24 C19 C20 C21 -4(2)
